data_4134113
loop_
_publ_author_name
'Li, Yuanming'
'Yagi, Akiko'
'Itami, Kenichiro'

_publ_section_title
;
 Synthesis of Highly Twisted, Nonplanar Aromatic Macrocycles Enabled by
 Axially Chiral 4,5-Diphenylphenanthrene Building Block.
;
_journal_name_full 'Journal of the American Chemical Society'
_journal_paper_doi 10.1021/jacs.9b13549
_journal_year 2020
_chemical_formula_sum 'C73 H58 Cl2'
_chemical_formula_weight 1006.09
_space_group_crystal_system orthorhombic
_space_group_IT_number 19
_space_group_name_Hall 'P 2ac 2ab'
_space_group_name_H-M_alt 'P 21 21 21'
_atom_sites_solution_hydrogens geom
_audit_creation_method SHELXL-2016/6
_cell_angle_alpha 90
_cell_angle_beta 90
_cell_angle_gamma 90
_cell_formula_units_Z 4
_cell_length_a 12.1203(4)
_cell_length_b 20.8051(8)
_cell_length_c 21.0967(7)
_cell_measurement_reflns_used 15139
_cell_measurement_temperature 123(2)
_cell_measurement_theta_max 30.4360
_cell_measurement_theta_min 2.7300
_cell_volume 5319.8(3)
_computing_cell_refinement 'CrysAlisPro 1.171.38.41 (Rigaku OD, 2015)'
_computing_data_collection 'CrysAlisPro 1.171.38.41 (Rigaku OD, 2015)'
_computing_data_reduction 'CrysAlisPro 1.171.38.41 (Rigaku OD, 2015)'
_computing_molecular_graphics 'Yadokari-XG 2009 (Wakita Nemoto et al., 2009)'
_computing_publication_material 'Yadokari-XG 2009 (Wakita,Nemoto et al., 2009)'
_computing_structure_refinement 'SHELXL-2016/6 (Sheldrick, 2016)'
_computing_structure_solution SIR-97
_diffrn_ambient_temperature 123(2)
_diffrn_measured_fraction_theta_full 0.994
_diffrn_measured_fraction_theta_max 0.994
_diffrn_measurement_device_type 'dtrek-CrysAlisPro-abstract goniometer imported rigaku-d*trek images'
_diffrn_measurement_method '\w scans'
_diffrn_radiation_monochromator graphite
_diffrn_radiation_type MoK\a
_diffrn_radiation_wavelength 0.71073
_diffrn_reflns_av_R_equivalents 0.1039
_diffrn_reflns_av_unetI/netI 0.0818
_diffrn_reflns_Laue_measured_fraction_full 0.994
_diffrn_reflns_Laue_measured_fraction_max 0.994
_diffrn_reflns_limit_h_max 14
_diffrn_reflns_limit_h_min -14
_diffrn_reflns_limit_k_max 24
_diffrn_reflns_limit_k_min -19
_diffrn_reflns_limit_l_max 19
_diffrn_reflns_limit_l_min -25
_diffrn_reflns_number 30091
_diffrn_reflns_point_group_measured_fraction_full 0.980
_diffrn_reflns_point_group_measured_fraction_max 0.980
_diffrn_reflns_theta_full 24.999
_diffrn_reflns_theta_max 24.999
_diffrn_reflns_theta_min 2.580
_diffrn_source 'fine-focus sealed X-ray tube'
_exptl_absorpt_coefficient_mu 0.168
_exptl_absorpt_correction_T_max 1.00000
_exptl_absorpt_correction_T_min 0.92284
_exptl_absorpt_correction_type multi-scan
_exptl_absorpt_process_details
;
CrysAlisPro 1.171.38.41 (Rigaku Oxford Diffraction, 2015)
Empirical absorption correction using spherical harmonics,
 implemented in SCALE3 ABSPACK scaling algorithm.
;
_exptl_crystal_colour colorless
_exptl_crystal_density_diffrn 1.256
_exptl_crystal_description block
_exptl_crystal_F_000 2120
_exptl_crystal_size_max 0.200
_exptl_crystal_size_mid 0.100
_exptl_crystal_size_min 0.020
_refine_diff_density_max 0.991
_refine_diff_density_min -0.315
_refine_diff_density_rms 0.064
_refine_ls_abs_structure_details
;
 Flack x determined using 2783 quotients [(I+)-(I-)]/[(I+)+(I-)]
 (Parsons, Flack and Wagner, Acta Cryst. B69 (2013) 249-259).
;
_refine_ls_abs_structure_Flack 0.19(18)
_refine_ls_extinction_method none
_refine_ls_goodness_of_fit_ref 1.036
_refine_ls_hydrogen_treatment constr
_refine_ls_matrix_type full
_refine_ls_number_parameters 710
_refine_ls_number_reflns 9191
_refine_ls_number_restraints 48
_refine_ls_restrained_S_all 1.044
_refine_ls_R_factor_all 0.0821
_refine_ls_R_factor_gt 0.0727
_refine_ls_shift/su_max 0.000
_refine_ls_shift/su_mean 0.000
_refine_ls_structure_factor_coef Fsqd
_refine_ls_weighting_details 'w=1/[\s^2^(Fo^2^)+(0.1038P)^2^+4.9708P] where P=(Fo^2^+2Fc^2^)/3'
_refine_ls_weighting_scheme calc
_refine_ls_wR_factor_gt 0.1937
_refine_ls_wR_factor_ref 0.1991
_reflns_Friedel_coverage 0.779
_reflns_Friedel_fraction_full 0.963
_reflns_Friedel_fraction_max 0.963
_reflns_number_gt 7833
_reflns_number_total 9191
_reflns_threshold_expression 'I > 2\s(I)'
_cod_data_source_file ja9b13549_si_003.cif
_cod_data_source_block ww
_cod_database_code 4134113
_shelx_shelxl_version_number 2016/6
_shelx_space_group_comment
;
The symmetry employed for this shelxl refinement is uniquely defined
by the following loop, which should always be used as a source of
symmetry information in preference to the above space-group names.
They are only intended as comments.
;
_shelx_estimated_absorpt_t_min 0.967
_shelx_estimated_absorpt_t_max 0.997

loop_
_space_group_symop_operation_xyz
'x, y, z'
'-x+1/2, -y, z+1/2'
'x+1/2, -y+1/2, -z'
'-x, y+1/2, -z+1/2'

loop_
_atom_site_label
_atom_site_type_symbol
_atom_site_fract_x
_atom_site_fract_y
_atom_site_fract_z
_atom_site_U_iso_or_equiv
_atom_site_adp_type
_atom_site_occupancy
_atom_site_site_symmetry_order
_atom_site_calc_flag
_atom_site_refinement_flags_posn
_atom_site_refinement_flags_adp
_atom_site_refinement_flags_occupancy
_atom_site_disorder_assembly
_atom_site_disorder_group
C1 C 0.7658(4) 0.7702(3) 0.6019(3) 0.0251(12) Uani 1 1 d . . . . .
C2 C 0.7519(4) 0.7047(3) 0.6220(3) 0.0256(12) Uani 1 1 d . . . . .
C3 C 0.8275(5) 0.6783(3) 0.6638(3) 0.0315(13) Uani 1 1 d . . . . .
H1 H 0.819487 0.634701 0.676200 0.038 Uiso 1 1 calc R U . . .
C4 C 0.9161(5) 0.7146(3) 0.6883(3) 0.0378(15) Uani 1 1 d . . . . .
H2 H 0.971415 0.694040 0.712985 0.045 Uiso 1 1 calc R U . . .
C5 C 0.9227(5) 0.7776(3) 0.6771(3) 0.0336(14) Uani 1 1 d . . . . .
H3 H 0.978601 0.802621 0.696712 0.040 Uiso 1 1 calc R U . . .
C6 C 0.8452(5) 0.8070(3) 0.6353(3) 0.0313(13) Uani 1 1 d . . . . .
C7 C 0.8444(5) 0.8768(3) 0.6286(3) 0.0381(16) Uani 1 1 d . . . . .
H4 H 0.898659 0.901925 0.649616 0.046 Uiso 1 1 calc R U . . .
C8 C 0.7685(5) 0.9053(3) 0.5935(3) 0.0363(15) Uani 1 1 d . . . . .
H5 H 0.762415 0.950764 0.594952 0.044 Uiso 1 1 calc R U . . .
C9 C 0.6947(5) 0.8697(3) 0.5531(3) 0.0321(14) Uani 1 1 d . . . . .
C10 C 0.6221(5) 0.9021(3) 0.5130(3) 0.0374(15) Uani 1 1 d . . . . .
H6 H 0.616430 0.947517 0.515539 0.045 Uiso 1 1 calc R U . . .
C11 C 0.5585(6) 0.8692(3) 0.4697(3) 0.0367(15) Uani 1 1 d . . . . .
H7 H 0.503679 0.890752 0.445500 0.044 Uiso 1 1 calc R U . . .
C12 C 0.5764(5) 0.8040(3) 0.4622(3) 0.0333(13) Uani 1 1 d . . . . .
H8 H 0.537275 0.781887 0.429880 0.040 Uiso 1 1 calc R U . . .
C13 C 0.6490(4) 0.7696(3) 0.4999(3) 0.0252(12) Uani 1 1 d . . . . .
C14 C 0.7012(5) 0.8015(3) 0.5516(3) 0.0276(12) Uani 1 1 d . . . . .
C15 C 0.6541(4) 0.6643(3) 0.6077(2) 0.0232(11) Uani 1 1 d . . . . .
C16 C 0.6671(4) 0.5992(2) 0.5942(2) 0.0225(11) Uani 1 1 d . . . . .
H9 H 0.739536 0.582086 0.590672 0.027 Uiso 1 1 calc R U . . .
C17 C 0.5784(5) 0.5589(3) 0.5858(3) 0.0244(12) Uani 1 1 d . . . . .
H10 H 0.590615 0.514935 0.576030 0.029 Uiso 1 1 calc R U . . .
C18 C 0.4703(4) 0.5820(3) 0.5914(3) 0.0241(12) Uani 1 1 d . . . . .
C19 C 0.4557(5) 0.6475(3) 0.6052(3) 0.0262(12) Uani 1 1 d . . . . .
H11 H 0.383148 0.664342 0.609138 0.031 Uiso 1 1 calc R U . . .
C20 C 0.5459(5) 0.6879(3) 0.6133(3) 0.0258(12) Uani 1 1 d . . . . .
H12 H 0.534343 0.732086 0.622743 0.031 Uiso 1 1 calc R U . . .
C21 C 0.6755(4) 0.7032(3) 0.4787(2) 0.0239(11) Uani 1 1 d . . . . .
C22 C 0.7845(5) 0.6831(3) 0.4729(2) 0.0240(12) Uani 1 1 d . . . . .
H13 H 0.842589 0.710991 0.485515 0.029 Uiso 1 1 calc R U . . .
C23 C 0.8095(4) 0.6222(3) 0.4487(2) 0.0220(11) Uani 1 1 d . . . . .
H14 H 0.884462 0.609285 0.445457 0.026 Uiso 1 1 calc R U . . .
C24 C 0.7276(4) 0.5802(2) 0.4293(2) 0.0226(11) Uani 1 1 d . . . . .
C25 C 0.6172(4) 0.6013(2) 0.4336(3) 0.0220(11) Uani 1 1 d . . . . .
H15 H 0.559282 0.573921 0.419850 0.026 Uiso 1 1 calc R U . . .
C26 C 0.5924(4) 0.6616(3) 0.4577(3) 0.0245(12) Uani 1 1 d . . . . .
H16 H 0.517513 0.674975 0.459948 0.029 Uiso 1 1 calc R U . . .
C27 C 0.3761(4) 0.5370(3) 0.5851(3) 0.0234(11) Uani 1 1 d . . . . .
C28 C 0.3764(5) 0.4914(3) 0.5371(3) 0.0259(12) Uani 1 1 d . . . . .
H17 H 0.435625 0.490826 0.507536 0.031 Uiso 1 1 calc R U . . .
C29 C 0.2917(4) 0.4464(2) 0.5312(3) 0.0238(12) Uani 1 1 d . . . . .
C30 C 0.2098(5) 0.4455(3) 0.5782(3) 0.0286(12) Uani 1 1 d . . . . .
H18 H 0.153414 0.413894 0.575795 0.034 Uiso 1 1 calc R U . . .
C31 C 0.2082(5) 0.4897(3) 0.6286(3) 0.0289(12) Uani 1 1 d . . . . .
C32 C 0.2909(5) 0.5362(3) 0.6294(3) 0.0260(12) Uani 1 1 d . . . . .
H19 H 0.289169 0.568409 0.661228 0.031 Uiso 1 1 calc R U . . .
C33 C 0.1208(5) 0.4855(3) 0.6817(3) 0.0323(14) Uani 1 1 d . . . . .
C34 C 0.0305(6) 0.5340(4) 0.6693(4) 0.0529(19) Uani 1 1 d . . . . .
H20 H -0.012132 0.520734 0.632080 0.079 Uiso 1 1 calc R U . . .
H21 H 0.063299 0.576294 0.661644 0.079 Uiso 1 1 calc R U . . .
H22 H -0.018416 0.536275 0.706285 0.079 Uiso 1 1 calc R U . . .
C35 C 0.1746(6) 0.5008(4) 0.7458(3) 0.0493(18) Uani 1 1 d . . . . .
H23 H 0.118641 0.498984 0.779298 0.074 Uiso 1 1 calc R U . . .
H24 H 0.206904 0.543964 0.744437 0.074 Uiso 1 1 calc R U . . .
H25 H 0.232578 0.469224 0.754636 0.074 Uiso 1 1 calc R U . . .
C36 C 0.0727(6) 0.4196(3) 0.6877(3) 0.0416(16) Uani 1 1 d . . . . .
H26 H 0.021071 0.418661 0.723447 0.062 Uiso 1 1 calc R U . . .
H27 H 0.132064 0.388521 0.695080 0.062 Uiso 1 1 calc R U . . .
H28 H 0.033566 0.408565 0.648589 0.062 Uiso 1 1 calc R U . . .
C37 C 0.7552(4) 0.5163(2) 0.4030(2) 0.0213(11) Uani 1 1 d . . . . .
C38 C 0.8513(4) 0.5067(3) 0.3681(2) 0.0242(11) Uani 1 1 d . . . . .
H29 H 0.899307 0.542170 0.361320 0.029 Uiso 1 1 calc R U . . .
C39 C 0.8796(5) 0.4470(3) 0.3426(3) 0.0261(12) Uani 1 1 d . . . . .
C40 C 0.8081(4) 0.3958(3) 0.3536(3) 0.0277(12) Uani 1 1 d . . . . .
H30 H 0.825410 0.354788 0.336351 0.033 Uiso 1 1 calc R U . . .
C41 C 0.7129(4) 0.4029(3) 0.3888(3) 0.0244(12) Uani 1 1 d . . . . .
C42 C 0.6855(4) 0.4633(3) 0.4133(3) 0.0241(11) Uani 1 1 d . . . . .
H31 H 0.619480 0.468527 0.437034 0.029 Uiso 1 1 calc R U . . .
C43 C 0.9880(5) 0.4393(3) 0.3070(3) 0.0326(14) Uani 1 1 d . . . . .
C44 C 1.0840(5) 0.4526(4) 0.3531(3) 0.0412(15) Uani 1 1 d . . . . .
H32 H 1.085252 0.419394 0.386065 0.062 Uiso 1 1 calc R U . . .
H33 H 1.073740 0.494827 0.372773 0.062 Uiso 1 1 calc R U . . .
H34 H 1.153877 0.451969 0.329782 0.062 Uiso 1 1 calc R U . . .
C45 C 0.9916(7) 0.4877(4) 0.2529(3) 0.057(2) Uani 1 1 d . . . . .
H35 H 0.985765 0.531347 0.270077 0.085 Uiso 1 1 calc R U . . .
H36 H 0.930012 0.479710 0.223871 0.085 Uiso 1 1 calc R U . . .
H37 H 1.061490 0.483289 0.229885 0.085 Uiso 1 1 calc R U . . .
C46 C 1.0037(6) 0.3724(4) 0.2797(5) 0.066(3) Uani 1 1 d . . . . .
H38 H 1.066657 0.372552 0.250519 0.100 Uiso 1 1 calc R U . . .
H39 H 0.936960 0.359594 0.256752 0.100 Uiso 1 1 calc R U . . .
H40 H 1.017734 0.341913 0.314169 0.100 Uiso 1 1 calc R U . . .
C47 C 0.2921(4) 0.3998(3) 0.4774(3) 0.0251(12) Uani 1 1 d . . . . .
C48 C 0.3494(4) 0.4141(3) 0.4218(3) 0.0249(12) Uani 1 1 d . . . . .
H41 H 0.385594 0.454382 0.417838 0.030 Uiso 1 1 calc R U . . .
C49 C 0.3541(4) 0.3705(3) 0.3726(3) 0.0248(12) Uani 1 1 d . . . . .
H42 H 0.393826 0.381558 0.335327 0.030 Uiso 1 1 calc R U . . .
C50 C 0.3024(4) 0.3107(3) 0.3759(3) 0.0249(12) Uani 1 1 d . . . . .
C51 C 0.2425(4) 0.2970(3) 0.4303(3) 0.0236(11) Uani 1 1 d . . . . .
H43 H 0.202825 0.257703 0.432893 0.028 Uiso 1 1 calc R U . . .
C52 C 0.2392(4) 0.3399(3) 0.4812(3) 0.0252(12) Uani 1 1 d . . . . .
H44 H 0.200854 0.328358 0.518801 0.030 Uiso 1 1 calc R U . . .
C53 C 0.6403(4) 0.3463(3) 0.4009(3) 0.0241(11) Uani 1 1 d . . . . .
C54 C 0.6218(4) 0.3021(3) 0.3528(3) 0.0253(12) Uani 1 1 d . . . . .
H45 H 0.658493 0.307073 0.313355 0.030 Uiso 1 1 calc R U . . .
C55 C 0.5501(4) 0.2506(2) 0.3617(3) 0.0217(11) Uani 1 1 d . . . . .
H46 H 0.539470 0.220479 0.328332 0.026 Uiso 1 1 calc R U . . .
C56 C 0.4939(4) 0.2425(2) 0.4185(3) 0.0248(12) Uani 1 1 d . . . . .
C57 C 0.5161(4) 0.2859(2) 0.4678(3) 0.0236(12) Uani 1 1 d . . . . .
H47 H 0.481297 0.280077 0.507719 0.028 Uiso 1 1 calc R U . . .
C58 C 0.5870(4) 0.3367(3) 0.4595(3) 0.0249(12) Uani 1 1 d . . . . .
H48 H 0.600196 0.365564 0.493570 0.030 Uiso 1 1 calc R U . . .
C59 C 0.3031(4) 0.2667(3) 0.3199(3) 0.0268(12) Uani 1 1 d . . . . .
C60 C 0.2873(5) 0.2942(3) 0.2601(3) 0.0321(13) Uani 1 1 d . . . . .
H49 H 0.285505 0.339738 0.257198 0.039 Uiso 1 1 calc R U . . .
C61 C 0.2744(5) 0.2596(3) 0.2057(3) 0.0368(15) Uani 1 1 d . . . . .
H50 H 0.271303 0.280119 0.165487 0.044 Uiso 1 1 calc R U . . .
C62 C 0.2660(5) 0.1931(3) 0.2112(3) 0.0351(14) Uani 1 1 d . . . . .
H51 H 0.249514 0.168129 0.174634 0.042 Uiso 1 1 calc R U . . .
C63 C 0.2811(4) 0.1625(3) 0.2690(3) 0.0290(13) Uani 1 1 d . . . . .
C64 C 0.2568(5) 0.0954(3) 0.2761(3) 0.0366(15) Uani 1 1 d . . . . .
H52 H 0.236097 0.071178 0.239852 0.044 Uiso 1 1 calc R U . . .
C65 C 0.2624(5) 0.0664(3) 0.3318(3) 0.0374(15) Uani 1 1 d . . . . .
H53 H 0.235918 0.023590 0.335758 0.045 Uiso 1 1 calc R U . . .
C66 C 0.3084(5) 0.0985(3) 0.3870(3) 0.0305(13) Uani 1 1 d . . . . .
C67 C 0.3283(5) 0.0642(3) 0.4417(3) 0.0346(14) Uani 1 1 d . . . . .
H54 H 0.298606 0.022144 0.446086 0.042 Uiso 1 1 calc R U . . .
C68 C 0.3907(5) 0.0900(3) 0.4905(3) 0.0336(14) Uani 1 1 d . . . . .
H55 H 0.400642 0.067023 0.528993 0.040 Uiso 1 1 calc R U . . .
C69 C 0.4387(5) 0.1501(3) 0.4820(3) 0.0304(13) Uani 1 1 d . . . . .
H56 H 0.485355 0.166906 0.514196 0.036 Uiso 1 1 calc R U . . .
C70 C 0.4201(4) 0.1859(3) 0.4282(3) 0.0248(12) Uani 1 1 d . . . . .
C71 C 0.3450(4) 0.1626(3) 0.3808(3) 0.0264(12) Uani 1 1 d . . . . .
C72 C 0.3110(4) 0.1988(3) 0.3249(3) 0.0256(12) Uani 1 1 d . . . . .
Cl1 Cl 0.5177(6) 0.3199(5) 0.6452(3) 0.150(4) Uani 0.517(9) 1 d D U P A 1
Cl2 Cl 0.3458(7) 0.3080(5) 0.7372(5) 0.135(4) Uani 0.517(9) 1 d D U P A 1
C73 C 0.4849(14) 0.3236(14) 0.7007(7) 0.111(8) Uani 0.483(9) 1 d D U P A 2
H57 H 0.542672 0.290693 0.707660 0.133 Uiso 0.483(9) 1 calc R U P A 2
H58 H 0.520975 0.363941 0.686977 0.133 Uiso 0.483(9) 1 calc R U P A 2
C74 C 0.3923(18) 0.3509(12) 0.6691(12) 0.130(9) Uani 0.517(9) 1 d D U P A 1
H59 H 0.337711 0.346704 0.634406 0.156 Uiso 0.517(9) 1 calc R U P A 1
H60 H 0.400358 0.397105 0.679361 0.156 Uiso 0.517(9) 1 calc R U P A 1
Cl3 Cl 0.3902(9) 0.2970(4) 0.6419(4) 0.141(4) Uani 0.483(9) 1 d D U P A 2
Cl4 Cl 0.4104(12) 0.3364(5) 0.7705(5) 0.151(5) Uani 0.483(9) 1 d D U P A 2

loop_
_atom_site_aniso_label
_atom_site_aniso_U_11
_atom_site_aniso_U_22
_atom_site_aniso_U_33
_atom_site_aniso_U_23
_atom_site_aniso_U_13
_atom_site_aniso_U_12
C1 0.019(3) 0.033(3) 0.024(3) -0.007(2) 0.006(2) -0.002(2)
C2 0.024(3) 0.031(3) 0.022(3) -0.006(2) 0.004(2) -0.001(2)
C3 0.029(3) 0.046(4) 0.020(3) -0.004(2) 0.001(2) 0.005(3)
C4 0.027(3) 0.061(5) 0.025(3) -0.010(3) -0.001(3) -0.004(3)
C5 0.024(3) 0.053(4) 0.023(3) -0.017(3) 0.004(2) -0.013(3)
C6 0.022(3) 0.041(3) 0.030(3) -0.015(3) 0.012(2) -0.008(2)
C7 0.031(3) 0.034(3) 0.048(4) -0.022(3) 0.016(3) -0.014(3)
C8 0.042(4) 0.025(3) 0.043(4) -0.004(3) 0.017(3) -0.013(3)
C9 0.033(3) 0.025(3) 0.039(3) -0.007(3) 0.017(3) -0.003(2)
C10 0.044(4) 0.019(3) 0.049(4) 0.000(3) 0.020(3) 0.002(3)
C11 0.039(4) 0.032(3) 0.038(4) 0.009(3) 0.007(3) 0.008(3)
C12 0.034(3) 0.033(3) 0.033(3) 0.004(3) 0.003(3) 0.000(3)
C13 0.025(3) 0.024(3) 0.026(3) 0.001(2) 0.007(2) -0.003(2)
C14 0.026(3) 0.026(3) 0.031(3) -0.005(2) 0.012(2) -0.003(2)
C15 0.026(3) 0.026(3) 0.017(3) 0.003(2) 0.001(2) -0.002(2)
C16 0.020(3) 0.027(3) 0.020(3) 0.000(2) 0.000(2) 0.002(2)
C17 0.029(3) 0.021(3) 0.023(3) -0.001(2) 0.001(2) 0.004(2)
C18 0.023(3) 0.027(3) 0.022(3) -0.001(2) 0.000(2) -0.005(2)
C19 0.020(3) 0.033(3) 0.026(3) -0.002(2) 0.005(2) 0.001(2)
C20 0.031(3) 0.020(3) 0.026(3) -0.001(2) 0.005(2) -0.002(2)
C21 0.027(3) 0.026(3) 0.020(3) -0.001(2) 0.002(2) 0.000(2)
C22 0.030(3) 0.024(3) 0.018(3) -0.002(2) -0.004(2) -0.002(2)
C23 0.018(3) 0.029(3) 0.018(3) 0.002(2) 0.001(2) 0.002(2)
C24 0.024(3) 0.025(3) 0.019(3) 0.001(2) 0.005(2) 0.004(2)
C25 0.020(3) 0.023(3) 0.023(3) 0.000(2) -0.002(2) 0.000(2)
C26 0.022(3) 0.030(3) 0.022(3) 0.000(2) -0.002(2) 0.004(2)
C27 0.023(3) 0.025(3) 0.023(3) 0.001(2) -0.001(2) -0.002(2)
C28 0.023(3) 0.029(3) 0.025(3) -0.001(2) 0.002(2) 0.000(2)
C29 0.025(3) 0.022(3) 0.025(3) -0.007(2) 0.001(2) 0.001(2)
C30 0.025(3) 0.027(3) 0.034(3) -0.006(2) 0.002(3) -0.001(2)
C31 0.027(3) 0.030(3) 0.029(3) -0.007(2) 0.001(3) -0.002(2)
C32 0.023(3) 0.029(3) 0.027(3) -0.005(2) 0.003(2) -0.002(2)
C33 0.028(3) 0.031(3) 0.038(3) -0.010(3) 0.008(3) -0.004(2)
C34 0.047(4) 0.049(4) 0.063(5) 0.006(4) 0.021(4) 0.011(3)
C35 0.048(4) 0.059(4) 0.041(4) -0.007(3) 0.010(3) -0.015(3)
C36 0.039(4) 0.048(4) 0.038(4) -0.005(3) 0.015(3) -0.007(3)
C37 0.020(3) 0.022(3) 0.022(3) 0.002(2) -0.001(2) 0.002(2)
C38 0.022(3) 0.031(3) 0.019(3) -0.004(2) -0.001(2) 0.000(2)
C39 0.022(3) 0.036(3) 0.021(3) -0.005(2) -0.001(2) 0.000(2)
C40 0.022(3) 0.034(3) 0.027(3) -0.010(2) -0.003(2) 0.003(2)
C41 0.019(3) 0.030(3) 0.025(3) -0.008(2) -0.003(2) 0.003(2)
C42 0.019(3) 0.032(3) 0.022(3) -0.004(2) 0.004(2) 0.000(2)
C43 0.024(3) 0.042(4) 0.032(3) -0.009(3) 0.002(3) 0.002(2)
C44 0.026(3) 0.058(4) 0.039(4) -0.005(3) 0.001(3) 0.003(3)
C45 0.042(4) 0.097(6) 0.030(4) 0.012(4) 0.015(3) 0.021(4)
C46 0.035(4) 0.062(5) 0.102(7) -0.037(5) 0.043(4) -0.007(3)
C47 0.018(3) 0.028(3) 0.030(3) -0.004(2) -0.003(2) 0.006(2)
C48 0.023(3) 0.023(3) 0.029(3) 0.000(2) -0.002(2) 0.004(2)
C49 0.021(3) 0.032(3) 0.021(3) -0.001(2) 0.000(2) 0.005(2)
C50 0.020(3) 0.030(3) 0.024(3) -0.004(2) -0.002(2) 0.008(2)
C51 0.019(3) 0.024(3) 0.028(3) -0.003(2) -0.003(2) -0.001(2)
C52 0.020(3) 0.027(3) 0.029(3) -0.006(2) 0.002(2) -0.001(2)
C53 0.020(3) 0.028(3) 0.024(3) -0.003(2) 0.001(2) 0.001(2)
C54 0.021(3) 0.027(3) 0.027(3) -0.007(2) 0.003(2) 0.001(2)
C55 0.021(3) 0.025(3) 0.019(3) -0.010(2) -0.004(2) 0.003(2)
C56 0.020(3) 0.023(3) 0.031(3) -0.003(2) -0.005(2) 0.004(2)
C57 0.022(3) 0.025(3) 0.023(3) -0.002(2) 0.000(2) 0.000(2)
C58 0.025(3) 0.024(3) 0.026(3) -0.005(2) -0.004(2) 0.000(2)
C59 0.021(3) 0.033(3) 0.027(3) -0.007(2) -0.003(2) 0.006(2)
C60 0.029(3) 0.027(3) 0.040(3) -0.001(3) -0.009(3) 0.004(2)
C61 0.031(3) 0.052(4) 0.027(3) 0.002(3) -0.007(3) 0.012(3)
C62 0.030(3) 0.048(4) 0.027(3) -0.017(3) -0.006(3) 0.005(3)
C63 0.022(3) 0.032(3) 0.033(3) -0.009(3) -0.002(2) 0.001(2)
C64 0.035(3) 0.038(4) 0.037(4) -0.014(3) -0.006(3) -0.002(3)
C65 0.035(3) 0.027(3) 0.050(4) -0.010(3) 0.002(3) -0.010(3)
C66 0.027(3) 0.028(3) 0.036(3) -0.008(3) 0.001(3) -0.003(2)
C67 0.039(3) 0.025(3) 0.040(4) -0.004(3) 0.010(3) -0.008(3)
C68 0.038(3) 0.029(3) 0.033(3) -0.001(3) 0.005(3) -0.003(3)
C69 0.030(3) 0.030(3) 0.031(3) -0.005(2) -0.002(3) 0.000(2)
C70 0.021(3) 0.026(3) 0.028(3) -0.008(2) 0.002(2) 0.002(2)
C71 0.024(3) 0.025(3) 0.031(3) -0.010(2) 0.004(2) 0.000(2)
C72 0.020(3) 0.029(3) 0.028(3) -0.005(2) 0.003(2) 0.001(2)
Cl1 0.085(5) 0.284(11) 0.080(4) -0.046(5) 0.028(3) -0.004(5)
Cl2 0.112(6) 0.174(8) 0.118(7) 0.042(6) 0.060(5) 0.018(5)
C73 0.107(12) 0.110(12) 0.116(13) -0.010(10) -0.003(11) -0.026(10)
C74 0.139(13) 0.111(12) 0.141(13) -0.015(11) -0.008(11) 0.023(10)
Cl3 0.172(9) 0.111(6) 0.140(7) 0.010(5) -0.035(6) -0.018(5)
Cl4 0.196(11) 0.135(7) 0.123(8) 0.042(6) 0.096(8) 0.037(7)

loop_
_atom_type_symbol
_atom_type_description
_atom_type_scat_dispersion_real
_atom_type_scat_dispersion_imag
_atom_type_scat_source
C C 0.0033 0.0016 'International Tables Vol C Tables 4.2.6.8 and 6.1.1.4'
H H 0.0000 0.0000 'International Tables Vol C Tables 4.2.6.8 and 6.1.1.4'
Cl Cl 0.1484 0.1585 'International Tables Vol C Tables 4.2.6.8 and 6.1.1.4'

loop_
_geom_angle_atom_site_label_1
_geom_angle_atom_site_label_2
_geom_angle_atom_site_label_3
_geom_angle
C6 C1 C2 116.4(5)
C6 C1 C14 118.8(5)
C2 C1 C14 124.8(5)
C3 C2 C1 119.1(5)
C3 C2 C15 115.7(5)
C1 C2 C15 124.8(5)
C2 C3 C4 121.7(6)
C5 C4 C3 120.3(6)
C4 C5 C6 119.5(5)
C1 C6 C5 121.5(5)
C1 C6 C7 119.0(6)
C5 C6 C7 119.5(5)
C8 C7 C6 120.4(6)
C7 C8 C9 122.3(6)
C10 C9 C14 120.2(6)
C10 C9 C8 120.2(6)
C14 C9 C8 119.5(6)
C11 C10 C9 121.1(5)
C10 C11 C12 118.3(6)
C11 C12 C13 122.8(6)
C12 C13 C14 118.8(5)
C12 C13 C21 116.4(5)
C14 C13 C21 124.5(5)
C9 C14 C13 117.2(5)
C9 C14 C1 117.0(5)
C13 C14 C1 125.7(5)
C16 C15 C20 117.6(5)
C16 C15 C2 120.1(5)
C20 C15 C2 121.9(5)
C17 C16 C15 122.0(5)
C16 C17 C18 120.8(5)
C17 C18 C19 117.9(5)
C17 C18 C27 119.8(5)
C19 C18 C27 122.3(5)
C20 C19 C18 120.9(5)
C19 C20 C15 120.7(5)
C22 C21 C26 118.0(5)
C22 C21 C13 120.7(5)
C26 C21 C13 120.9(5)
C21 C22 C23 120.6(5)
C24 C23 C22 121.6(5)
C23 C24 C25 117.7(5)
C23 C24 C37 121.0(5)
C25 C24 C37 121.2(5)
C26 C25 C24 120.7(5)
C25 C26 C21 121.3(5)
C28 C27 C32 118.8(5)
C28 C27 C18 119.7(5)
C32 C27 C18 121.2(5)
C27 C28 C29 121.5(5)
C28 C29 C30 117.8(5)
C28 C29 C47 120.1(5)
C30 C29 C47 122.1(5)
C29 C30 C31 122.4(5)
C32 C31 C30 116.9(5)
C32 C31 C33 121.6(5)
C30 C31 C33 121.5(5)
C27 C32 C31 122.3(5)
C36 C33 C34 110.1(6)
C36 C33 C35 106.3(6)
C34 C33 C35 108.8(6)
C36 C33 C31 112.3(5)
C34 C33 C31 109.5(5)
C35 C33 C31 109.7(5)
C38 C37 C42 118.2(5)
C38 C37 C24 121.0(5)
C42 C37 C24 120.8(5)
C37 C38 C39 122.4(5)
C40 C39 C38 117.6(5)
C40 C39 C43 122.6(5)
C38 C39 C43 119.7(5)
C41 C40 C39 121.9(5)
C40 C41 C42 119.6(5)
C40 C41 C53 120.1(5)
C42 C41 C53 120.4(5)
C41 C42 C37 120.3(5)
C46 C43 C39 113.1(5)
C46 C43 C45 108.6(6)
C39 C43 C45 108.9(5)
C46 C43 C44 108.1(6)
C39 C43 C44 108.7(5)
C45 C43 C44 109.4(6)
C48 C47 C52 117.7(5)
C48 C47 C29 120.2(5)
C52 C47 C29 122.1(5)
C49 C48 C47 120.9(5)
C48 C49 C50 122.0(5)
C51 C50 C49 117.4(5)
C51 C50 C59 122.0(5)
C49 C50 C59 120.3(5)
C50 C51 C52 121.3(5)
C51 C52 C47 120.6(5)
C54 C53 C58 118.2(5)
C54 C53 C41 119.5(5)
C58 C53 C41 122.2(5)
C53 C54 C55 120.9(5)
C56 C55 C54 120.9(5)
C55 C56 C57 117.9(5)
C55 C56 C70 120.4(5)
C57 C56 C70 121.4(5)
C58 C57 C56 121.4(5)
C57 C58 C53 120.5(5)
C60 C59 C72 118.9(5)
C60 C59 C50 117.5(5)
C72 C59 C50 123.5(5)
C61 C60 C59 124.0(6)
C60 C61 C62 117.6(6)
C63 C62 C61 121.2(5)
C62 C63 C64 120.7(5)
C62 C63 C72 120.7(5)
C64 C63 C72 118.3(5)
C65 C64 C63 121.8(6)
C64 C65 C66 121.4(6)
C67 C66 C71 120.8(5)
C67 C66 C65 120.0(5)
C71 C66 C65 118.7(6)
C66 C67 C68 121.1(5)
C67 C68 C69 118.8(6)
C70 C69 C68 121.6(6)
C69 C70 C71 119.7(5)
C69 C70 C56 116.2(5)
C71 C70 C56 123.4(5)
C66 C71 C70 117.0(5)
C66 C71 C72 118.3(5)
C70 C71 C72 124.6(5)
C59 C72 C63 116.3(5)
C59 C72 C71 126.3(5)
C63 C72 C71 117.4(5)
Cl4 C73 Cl3 107.5(10)
Cl1 C74 Cl2 109.0(9)

loop_
_geom_bond_atom_site_label_1
_geom_bond_atom_site_label_2
_geom_bond_distance
C1 C6 1.418(8)
C1 C2 1.438(8)
C1 C14 1.470(8)
C2 C3 1.383(8)
C2 C15 1.485(8)
C3 C4 1.411(9)
C4 C5 1.334(10)
C5 C6 1.426(9)
C6 C7 1.458(9)
C7 C8 1.321(10)
C8 C9 1.440(9)
C9 C10 1.394(10)
C9 C14 1.423(8)
C10 C11 1.378(10)
C11 C12 1.381(9)
C12 C13 1.385(8)
C13 C14 1.423(8)
C13 C21 1.487(8)
C15 C16 1.393(8)
C15 C20 1.406(8)
C16 C17 1.374(8)
C17 C18 1.401(8)
C18 C19 1.404(8)
C18 C27 1.482(7)
C19 C20 1.391(8)
C21 C22 1.392(8)
C21 C26 1.400(8)
C22 C23 1.400(8)
C23 C24 1.383(8)
C24 C25 1.411(7)
C24 C37 1.480(7)
C25 C26 1.386(8)
C27 C28 1.388(8)
C27 C32 1.393(8)
C28 C29 1.395(8)
C29 C30 1.402(8)
C29 C47 1.493(7)
C30 C31 1.406(8)
C31 C32 1.394(8)
C31 C33 1.544(8)
C33 C36 1.495(9)
C33 C34 1.511(9)
C33 C35 1.534(10)
C37 C38 1.393(7)
C37 C42 1.405(8)
C38 C39 1.398(8)
C39 C40 1.393(8)
C39 C43 1.522(8)
C40 C41 1.381(8)
C41 C42 1.400(8)
C41 C53 1.491(8)
C43 C46 1.517(9)
C43 C45 1.524(10)
C43 C44 1.541(9)
C47 C48 1.393(8)
C47 C52 1.405(8)
C48 C49 1.380(8)
C49 C50 1.394(8)
C50 C51 1.388(8)
C50 C59 1.494(8)
C51 C52 1.397(8)
C53 C54 1.387(8)
C53 C58 1.410(8)
C54 C55 1.393(8)
C55 C56 1.390(8)
C56 C57 1.402(7)
C56 C70 1.493(8)
C57 C58 1.372(8)
C59 C60 1.399(8)
C59 C72 1.420(8)
C60 C61 1.364(9)
C61 C62 1.393(9)
C62 C63 1.389(9)
C63 C64 1.434(9)
C63 C72 1.446(8)
C64 C65 1.322(9)
C65 C66 1.455(9)
C66 C67 1.379(9)
C66 C71 1.411(8)
C67 C68 1.385(9)
C68 C69 1.391(8)
C69 C70 1.376(8)
C70 C71 1.437(8)
C71 C72 1.459(8)
Cl1 C74 1.727(13)
Cl2 C74 1.782(13)
C73 Cl4 1.748(13)
C73 Cl3 1.778(13)

loop_
_geom_torsion_atom_site_label_1
_geom_torsion_atom_site_label_2
_geom_torsion_atom_site_label_3
_geom_torsion_atom_site_label_4
_geom_torsion
C6 C1 C2 C3 -11.1(7)
C14 C1 C2 C3 171.3(5)
C6 C1 C2 C15 161.0(5)
C14 C1 C2 C15 -16.5(8)
C1 C2 C3 C4 1.7(8)
C15 C2 C3 C4 -171.2(5)
C2 C3 C4 C5 7.2(9)
C3 C4 C5 C6 -5.7(9)
C2 C1 C6 C5 12.8(8)
C14 C1 C6 C5 -169.5(5)
C2 C1 C6 C7 -164.8(5)
C14 C1 C6 C7 13.0(7)
C4 C5 C6 C1 -4.5(8)
C4 C5 C6 C7 173.0(5)
C1 C6 C7 C8 2.1(9)
C5 C6 C7 C8 -175.5(6)
C6 C7 C8 C9 -9.6(9)
C7 C8 C9 C10 -174.7(6)
C7 C8 C9 C14 1.4(9)
C14 C9 C10 C11 -2.4(9)
C8 C9 C10 C11 173.7(6)
C9 C10 C11 C12 -6.6(9)
C10 C11 C12 C13 5.4(9)
C11 C12 C13 C14 4.9(9)
C11 C12 C13 C21 -168.8(5)
C10 C9 C14 C13 12.4(8)
C8 C9 C14 C13 -163.7(5)
C10 C9 C14 C1 -170.4(5)
C8 C9 C14 C1 13.5(8)
C12 C13 C14 C9 -13.5(8)
C21 C13 C14 C9 159.7(5)
C12 C13 C14 C1 169.6(5)
C21 C13 C14 C1 -17.3(8)
C6 C1 C14 C9 -20.4(7)
C2 C1 C14 C9 157.1(5)
C6 C1 C14 C13 156.5(5)
C2 C1 C14 C13 -25.9(9)
C3 C2 C15 C16 -45.3(7)
C1 C2 C15 C16 142.2(5)
C3 C2 C15 C20 128.3(6)
C1 C2 C15 C20 -44.2(8)
C20 C15 C16 C17 0.7(8)
C2 C15 C16 C17 174.6(5)
C15 C16 C17 C18 -0.9(8)
C16 C17 C18 C19 0.6(8)
C16 C17 C18 C27 -177.2(5)
C17 C18 C19 C20 -0.2(8)
C27 C18 C19 C20 177.5(5)
C18 C19 C20 C15 0.1(8)
C16 C15 C20 C19 -0.3(8)
C2 C15 C20 C19 -174.1(5)
C12 C13 C21 C22 128.6(6)
C14 C13 C21 C22 -44.6(8)
C12 C13 C21 C26 -44.5(7)
C14 C13 C21 C26 142.3(6)
C26 C21 C22 C23 -2.1(8)
C13 C21 C22 C23 -175.4(5)
C21 C22 C23 C24 0.5(8)
C22 C23 C24 C25 1.2(8)
C22 C23 C24 C37 179.2(5)
C23 C24 C25 C26 -1.3(8)
C37 C24 C25 C26 -179.3(5)
C24 C25 C26 C21 -0.3(8)
C22 C21 C26 C25 2.0(8)
C13 C21 C26 C25 175.3(5)
C17 C18 C27 C28 -43.7(7)
C19 C18 C27 C28 138.6(6)
C17 C18 C27 C32 131.2(6)
C19 C18 C27 C32 -46.5(8)
C32 C27 C28 C29 2.1(8)
C18 C27 C28 C29 177.1(5)
C27 C28 C29 C30 -4.5(8)
C27 C28 C29 C47 177.3(5)
C28 C29 C30 C31 2.7(8)
C47 C29 C30 C31 -179.2(5)
C29 C30 C31 C32 1.5(8)
C29 C30 C31 C33 -176.7(5)
C28 C27 C32 C31 2.4(8)
C18 C27 C32 C31 -172.5(5)
C30 C31 C32 C27 -4.2(8)
C33 C31 C32 C27 174.1(5)
C32 C31 C33 C36 -155.5(6)
C30 C31 C33 C36 22.6(8)
C32 C31 C33 C34 81.8(7)
C30 C31 C33 C34 -100.0(7)
C32 C31 C33 C35 -37.6(8)
C30 C31 C33 C35 140.6(6)
C23 C24 C37 C38 -32.5(8)
C25 C24 C37 C38 145.5(5)
C23 C24 C37 C42 146.9(5)
C25 C24 C37 C42 -35.1(8)
C42 C37 C38 C39 0.7(8)
C24 C37 C38 C39 -179.9(5)
C37 C38 C39 C40 -0.4(8)
C37 C38 C39 C43 -177.7(5)
C38 C39 C40 C41 -0.6(8)
C43 C39 C40 C41 176.5(5)
C39 C40 C41 C42 1.3(8)
C39 C40 C41 C53 -178.3(5)
C40 C41 C42 C37 -0.9(8)
C53 C41 C42 C37 178.6(5)
C38 C37 C42 C41 0.0(8)
C24 C37 C42 C41 -179.4(5)
C40 C39 C43 C46 5.7(9)
C38 C39 C43 C46 -177.2(6)
C40 C39 C43 C45 126.5(6)
C38 C39 C43 C45 -56.4(7)
C40 C39 C43 C44 -114.3(6)
C38 C39 C43 C44 62.7(7)
C28 C29 C47 C48 -23.4(8)
C30 C29 C47 C48 158.6(5)
C28 C29 C47 C52 154.3(5)
C30 C29 C47 C52 -23.7(8)
C52 C47 C48 C49 -0.3(8)
C29 C47 C48 C49 177.4(5)
C47 C48 C49 C50 0.0(8)
C48 C49 C50 C51 1.9(8)
C48 C49 C50 C59 175.8(5)
C49 C50 C51 C52 -3.6(8)
C59 C50 C51 C52 -177.4(5)
C50 C51 C52 C47 3.4(8)
C48 C47 C52 C51 -1.3(8)
C29 C47 C52 C51 -179.1(5)
C40 C41 C53 C54 -40.1(8)
C42 C41 C53 C54 140.4(5)
C40 C41 C53 C58 141.5(6)
C42 C41 C53 C58 -38.0(8)
C58 C53 C54 C55 1.7(8)
C41 C53 C54 C55 -176.7(5)
C53 C54 C55 C56 1.0(8)
C54 C55 C56 C57 -3.3(7)
C54 C55 C56 C70 -178.0(5)
C55 C56 C57 C58 3.1(8)
C70 C56 C57 C58 177.6(5)
C56 C57 C58 C53 -0.4(8)
C54 C53 C58 C57 -2.0(8)
C41 C53 C58 C57 176.4(5)
C51 C50 C59 C60 133.1(6)
C49 C50 C59 C60 -40.6(7)
C51 C50 C59 C72 -42.4(8)
C49 C50 C59 C72 144.0(6)
C72 C59 C60 C61 2.8(9)
C50 C59 C60 C61 -172.9(6)
C59 C60 C61 C62 6.4(9)
C60 C61 C62 C63 -6.3(9)
C61 C62 C63 C64 171.0(6)
C61 C62 C63 C72 -2.7(9)
C62 C63 C64 C65 -174.7(6)
C72 C63 C64 C65 -0.9(9)
C63 C64 C65 C66 -8.8(10)
C64 C65 C66 C67 -170.4(6)
C64 C65 C66 C71 1.5(9)
C71 C66 C67 C68 -4.2(9)
C65 C66 C67 C68 167.5(6)
C66 C67 C68 C69 -3.5(9)
C67 C68 C69 C70 3.9(9)
C68 C69 C70 C71 3.4(8)
C68 C69 C70 C56 -167.5(5)
C55 C56 C70 C69 127.7(5)
C57 C56 C70 C69 -46.7(7)
C55 C56 C70 C71 -42.7(7)
C57 C56 C70 C71 142.8(5)
C67 C66 C71 C70 11.2(8)
C65 C66 C71 C70 -160.7(5)
C67 C66 C71 C72 -173.2(5)
C65 C66 C71 C72 14.9(8)
C69 C70 C71 C66 -10.7(8)
C56 C70 C71 C66 159.5(5)
C69 C70 C71 C72 174.0(5)
C56 C70 C71 C72 -15.8(8)
C60 C59 C72 C63 -11.4(8)
C50 C59 C72 C63 163.9(5)
C60 C59 C72 C71 169.3(5)
C50 C59 C72 C71 -15.3(9)
C62 C63 C72 C59 11.6(8)
C64 C63 C72 C59 -162.3(5)
C62 C63 C72 C71 -169.1(5)
C64 C63 C72 C71 17.1(8)
C66 C71 C72 C59 155.4(5)
C70 C71 C72 C59 -29.4(9)
C66 C71 C72 C63 -23.9(7)
C70 C71 C72 C63 151.3(5)
